data_1517101
loop_
_publ_author_name
'Shi, Xueliang'
'Burrezo, Paula Mayorga'
'Lee, Sangsu'
'Zhang, Wenhua'
'Zheng, Bin'
'Dai, Gaole'
'Chang, Jingjing'
'L\'opez Navarrete, Juan T.'
'Huang, Kuo-Wei'
'Kim, Dongho'
'Casado, Juan'
'Chi, Chunyan'

_publ_section_title
;
 Antiaromatic bisindeno-[n]thienoacenes with small singlet biradical
 characters: syntheses, structures and chain length dependent physical
 properties
;
_journal_issue 11
_journal_name_full 'Chem. Sci.'
_journal_page_first 4490
_journal_paper_doi 10.1039/C4SC01769B
_journal_volume 5
_journal_year 2014
_chemical_formula_moiety 'C38 H30 S2'
_chemical_formula_sum 'C38 H30 S2'
_chemical_formula_weight 550.74
_space_group_IT_number 2
_symmetry_cell_setting triclinic
_symmetry_space_group_name_Hall '-P 1'
_symmetry_space_group_name_H-M 'P -1'
_atom_sites_solution_hydrogens geom
_atom_sites_solution_primary direct
_atom_sites_solution_secondary difmap
_audit_creation_method SHELXL-97
_audit_update_record
;
2013-04-19 # Formatted by publCIF
;
_cell_angle_alpha 83.771(13)
_cell_angle_beta 88.008(13)
_cell_angle_gamma 79.973(14)
_cell_formula_units_Z 1
_cell_length_a 7.0732(12)
_cell_length_b 7.9974(14)
_cell_length_c 12.843(2)
_cell_measurement_reflns_used 2063
_cell_measurement_temperature 173(2)
_cell_measurement_theta_max 64.82
_cell_measurement_theta_min 3.46
_cell_volume 711.1(2)
_computing_cell_refinement 'ApexII (Bruker, 2011)'
_computing_data_collection 'ApexII (Bruker, 2011)'
_computing_data_reduction 'ApexII (Bruker, 2011)'
_computing_molecular_graphics 'SHELXL-97 (Sheldrick, 2008)'
_computing_publication_material 'publCIF (Westrip, 2010)'
_computing_structure_refinement 'SHELXL-97 (Sheldrick, 2008)'
_computing_structure_solution 'SHELXS-97 (Sheldrick, 2008)'
_diffrn_ambient_temperature 173(2)
_diffrn_measured_fraction_theta_full 0.988
_diffrn_measured_fraction_theta_max 0.988
_diffrn_measurement_device_type 'Bruker ApexII'
_diffrn_measurement_method 'phi and omega scans'
_diffrn_radiation_monochromator graphite
_diffrn_radiation_source 'fine-focus sealed tube'
_diffrn_radiation_type CuK\a
_diffrn_radiation_wavelength 1.54178
_diffrn_reflns_av_R_equivalents 0.1118
_diffrn_reflns_av_sigmaI/netI 0.0926
_diffrn_reflns_limit_h_max 8
_diffrn_reflns_limit_h_min -5
_diffrn_reflns_limit_k_max 9
_diffrn_reflns_limit_k_min -9
_diffrn_reflns_limit_l_max 14
_diffrn_reflns_limit_l_min -14
_diffrn_reflns_number 9077
_diffrn_reflns_theta_full 61.15
_diffrn_reflns_theta_max 61.15
_diffrn_reflns_theta_min 3.46
_diffrn_standards_decay_% 0
_diffrn_standards_interval_count 0
_diffrn_standards_interval_time 0
_diffrn_standards_number 0
_exptl_absorpt_coefficient_mu 1.881
_exptl_absorpt_correction_T_max 0.9814
_exptl_absorpt_correction_T_min 0.9286
_exptl_absorpt_correction_type multi-scan
_exptl_absorpt_process_details 'SADABS, (Sheldrick 2008)'
_exptl_crystal_colour black
_exptl_crystal_density_diffrn 1.286
_exptl_crystal_density_method 'not measured'
_exptl_crystal_description prism
_exptl_crystal_F_000 290
_exptl_crystal_size_max 0.04
_exptl_crystal_size_mid 0.02
_exptl_crystal_size_min 0.01
_refine_diff_density_max 0.398
_refine_diff_density_min -0.487
_refine_diff_density_rms 0.108
_refine_ls_extinction_coef 0.018(4)
_refine_ls_extinction_expression Fc^*^=kFc[1+0.001xFc^2^\l^3^/sin(2\q)]^-1/4^
_refine_ls_extinction_method SHELXL
_refine_ls_goodness_of_fit_ref 1.017
_refine_ls_hydrogen_treatment constr
_refine_ls_matrix_type full
_refine_ls_number_parameters 185
_refine_ls_number_reflns 2144
_refine_ls_number_restraints 0
_refine_ls_restrained_S_all 1.017
_refine_ls_R_factor_all 0.1262
_refine_ls_R_factor_gt 0.0811
_refine_ls_shift/su_max 0.000
_refine_ls_shift/su_mean 0.000
_refine_ls_structure_factor_coef Fsqd
_refine_ls_weighting_details 'calc w=1/[\s^2^(Fo^2^)+(0.1649P)^2^+0.0000P] where P=(Fo^2^+2Fc^2^)/3'
_refine_ls_weighting_scheme calc
_refine_ls_wR_factor_gt 0.2103
_refine_ls_wR_factor_ref 0.2501
_reflns_number_gt 1342
_reflns_number_total 2144
_reflns_threshold_expression >2sigma(I)
_cod_data_source_file c4sc01769b2.cif
_cod_data_source_block sxl2
_cod_depositor_comments 'Adding full bibliography for 1517099--1517103.cif.'
_cod_original_sg_symbol_H-M P-1
_cod_database_code 1517101

loop_
_symmetry_equiv_pos_as_xyz
'x, y, z'
'-x, -y, -z'

loop_
_atom_site_label
_atom_site_type_symbol
_atom_site_fract_x
_atom_site_fract_y
_atom_site_fract_z
_atom_site_U_iso_or_equiv
_atom_site_adp_type
_atom_site_occupancy
_atom_site_symmetry_multiplicity
_atom_site_calc_flag
_atom_site_refinement_flags
S1 S 0.57230(19) 0.29078(14) 0.11718(9) 0.0560(6) Uani 1 1 d .
C1 C 0.5896(7) 0.4366(5) 0.0071(4) 0.0491(13) Uani 1 1 d .
C2 C 0.3397(7) 0.3947(5) 0.1445(4) 0.0507(13) Uani 1 1 d .
C3 C 0.2774(7) 0.5404(5) 0.0669(4) 0.0470(12) Uani 1 1 d .
C4 C 0.0842(7) 0.6128(5) 0.0989(4) 0.0499(13) Uani 1 1 d .
C5 C -0.0472(8) 0.7487(6) 0.0560(4) 0.0568(14) Uani 1 1 d .
H5 H -0.0169 0.8154 -0.0061 0.068 Uiso 1 1 calc R
C6 C -0.2253(8) 0.7859(7) 0.1057(4) 0.0647(15) Uani 1 1 d .
H6 H -0.3171 0.8796 0.0775 0.078 Uiso 1 1 calc R
C7 C -0.2702(8) 0.6888(7) 0.1952(4) 0.0683(16) Uani 1 1 d .
H7 H -0.3935 0.7150 0.2271 0.082 Uiso 1 1 calc R
C8 C -0.1361(8) 0.5511(6) 0.2403(4) 0.0609(15) Uani 1 1 d .
H8 H -0.1663 0.4861 0.3031 0.073 Uiso 1 1 calc R
C9 C 0.0380(7) 0.5133(6) 0.1916(4) 0.0498(12) Uani 1 1 d .
C10 C 0.2060(7) 0.3774(5) 0.2195(4) 0.0496(13) Uani 1 1 d .
C11 C 0.2193(6) 0.2569(5) 0.3164(4) 0.0470(12) Uani 1 1 d .
C12 C 0.2344(7) 0.3187(6) 0.4137(4) 0.0543(14) Uani 1 1 d .
C13 C 0.2483(7) 0.2047(7) 0.5049(4) 0.0597(14) Uani 1 1 d .
H13 H 0.2568 0.2476 0.5704 0.072 Uiso 1 1 calc R
C14 C 0.2501(7) 0.0347(7) 0.5032(4) 0.0585(15) Uani 1 1 d .
C15 C 0.2390(7) -0.0261(6) 0.4058(4) 0.0608(15) Uani 1 1 d .
H15 H 0.2427 -0.1448 0.4028 0.073 Uiso 1 1 calc R
C16 C 0.2228(7) 0.0827(6) 0.3130(4) 0.0541(13) Uani 1 1 d .
C17 C 0.2456(10) 0.5036(6) 0.4211(5) 0.0773(18) Uani 1 1 d .
H17A H 0.3501 0.5363 0.3755 0.116 Uiso 1 1 calc R
H17B H 0.2701 0.5197 0.4937 0.116 Uiso 1 1 calc R
H17C H 0.1238 0.5751 0.3988 0.116 Uiso 1 1 calc R
C18 C 0.2671(8) -0.0863(7) 0.6019(4) 0.0780(19) Uani 1 1 d .
H18A H 0.4030 -0.1256 0.6180 0.117 Uiso 1 1 calc R
H18B H 0.2064 -0.1846 0.5921 0.117 Uiso 1 1 calc R
H18C H 0.2028 -0.0275 0.6599 0.117 Uiso 1 1 calc R
C19 C 0.2027(10) 0.0098(7) 0.2118(5) 0.0787(19) Uani 1 1 d .
H19A H 0.2088 -0.1140 0.2254 0.118 Uiso 1 1 calc R
H19B H 0.3071 0.0341 0.1634 0.118 Uiso 1 1 calc R
H19C H 0.0790 0.0617 0.1806 0.118 Uiso 1 1 calc R

loop_
_atom_site_aniso_label
_atom_site_aniso_U_11
_atom_site_aniso_U_22
_atom_site_aniso_U_33
_atom_site_aniso_U_23
_atom_site_aniso_U_13
_atom_site_aniso_U_12
S1 0.0620(10) 0.0462(8) 0.0512(9) 0.0058(5) 0.0112(6) 0.0058(5)
C1 0.060(3) 0.039(2) 0.043(3) 0.001(2) 0.007(2) 0.000(2)
C2 0.058(3) 0.038(2) 0.052(3) -0.001(2) 0.009(2) -0.002(2)
C3 0.054(3) 0.040(2) 0.044(3) -0.0029(19) 0.002(2) -0.003(2)
C4 0.059(3) 0.042(2) 0.046(3) -0.009(2) 0.006(2) 0.000(2)
C5 0.070(4) 0.046(2) 0.049(3) -0.003(2) 0.000(2) 0.002(2)
C6 0.061(4) 0.063(3) 0.064(4) -0.011(3) 0.002(3) 0.010(3)
C7 0.059(3) 0.070(3) 0.069(4) -0.014(3) 0.013(3) 0.008(3)
C8 0.061(3) 0.062(3) 0.055(3) -0.005(2) 0.013(2) 0.000(2)
C9 0.055(3) 0.045(2) 0.046(3) -0.004(2) 0.005(2) -0.003(2)
C10 0.055(3) 0.044(2) 0.047(3) -0.004(2) 0.006(2) -0.001(2)
C11 0.045(3) 0.046(2) 0.045(3) -0.002(2) 0.011(2) 0.0016(19)
C12 0.057(3) 0.052(3) 0.050(3) -0.005(2) 0.012(2) 0.001(2)
C13 0.058(3) 0.071(3) 0.044(3) -0.007(2) 0.014(2) 0.001(3)
C14 0.045(3) 0.069(3) 0.053(3) 0.012(3) 0.010(2) 0.000(2)
C15 0.059(3) 0.048(3) 0.070(4) 0.007(3) 0.006(3) -0.004(2)
C16 0.053(3) 0.048(3) 0.058(3) -0.003(2) 0.003(2) -0.004(2)
C17 0.107(5) 0.059(3) 0.063(4) -0.013(3) 0.000(3) -0.003(3)
C18 0.064(4) 0.091(4) 0.066(4) 0.032(3) 0.011(3) -0.002(3)
C19 0.108(5) 0.054(3) 0.074(4) -0.010(3) -0.007(3) -0.011(3)

loop_
_atom_type_symbol
_atom_type_description
_atom_type_scat_dispersion_real
_atom_type_scat_dispersion_imag
_atom_type_scat_source
C C 0.0181 0.0091 'International Tables Vol C Tables 4.2.6.8 and 6.1.1.4'
H H 0.0000 0.0000 'International Tables Vol C Tables 4.2.6.8 and 6.1.1.4'
S S 0.3331 0.5567 'International Tables Vol C Tables 4.2.6.8 and 6.1.1.4'

loop_
_geom_angle_atom_site_label_1
_geom_angle_atom_site_label_2
_geom_angle_atom_site_label_3
_geom_angle
_geom_angle_site_symmetry_1
_geom_angle_site_symmetry_3
C1 S1 C2 90.9(2) . .
C3 C1 C1 113.2(5) 2_665 2_665
C3 C1 S1 135.7(4) 2_665 .
C1 C1 S1 111.1(5) 2_665 .
C10 C2 C3 111.9(4) . .
C10 C2 S1 136.3(3) . .
C3 C2 S1 111.8(4) . .
C1 C3 C4 141.2(4) 2_665 .
C1 C3 C2 113.1(4) 2_665 .
C4 C3 C2 105.7(4) . .
C5 C4 C9 120.5(5) . .
C5 C4 C3 132.3(5) . .
C9 C4 C3 107.2(4) . .
C4 C5 C6 118.5(5) . .
C4 C5 H5 120.8 . .
C6 C5 H5 120.8 . .
C7 C6 C5 120.9(5) . .
C7 C6 H6 119.6 . .
C5 C6 H6 119.6 . .
C6 C7 C8 121.0(5) . .
C6 C7 H7 119.5 . .
C8 C7 H7 119.5 . .
C9 C8 C7 118.4(5) . .
C9 C8 H8 120.8 . .
C7 C8 H8 120.8 . .
C8 C9 C4 120.7(4) . .
C8 C9 C10 130.7(5) . .
C4 C9 C10 108.6(4) . .
C2 C10 C11 128.7(4) . .
C2 C10 C9 106.5(4) . .
C11 C10 C9 124.7(4) . .
C16 C11 C12 119.1(4) . .
C16 C11 C10 121.6(4) . .
C12 C11 C10 119.3(4) . .
C13 C12 C11 119.3(4) . .
C13 C12 C17 119.4(5) . .
C11 C12 C17 121.3(4) . .
C14 C13 C12 122.4(5) . .
C14 C13 H13 118.8 . .
C12 C13 H13 118.8 . .
C13 C14 C15 117.9(4) . .
C13 C14 C18 121.7(5) . .
C15 C14 C18 120.4(5) . .
C16 C15 C14 121.8(5) . .
C16 C15 H15 119.1 . .
C14 C15 H15 119.1 . .
C15 C16 C11 119.6(5) . .
C15 C16 C19 118.9(4) . .
C11 C16 C19 121.5(4) . .
C12 C17 H17A 109.5 . .
C12 C17 H17B 109.5 . .
H17A C17 H17B 109.5 . .
C12 C17 H17C 109.5 . .
H17A C17 H17C 109.5 . .
H17B C17 H17C 109.5 . .
C14 C18 H18A 109.5 . .
C14 C18 H18B 109.5 . .
H18A C18 H18B 109.5 . .
C14 C18 H18C 109.5 . .
H18A C18 H18C 109.5 . .
H18B C18 H18C 109.5 . .
C16 C19 H19A 109.5 . .
C16 C19 H19B 109.5 . .
H19A C19 H19B 109.5 . .
C16 C19 H19C 109.5 . .
H19A C19 H19C 109.5 . .
H19B C19 H19C 109.5 . .

loop_
_geom_bond_atom_site_label_1
_geom_bond_atom_site_label_2
_geom_bond_distance
_geom_bond_site_symmetry_2
S1 C1 1.747(4) .
S1 C2 1.751(5) .
C1 C3 1.335(7) 2_665
C1 C1 1.482(9) 2_665
C2 C10 1.340(7) .
C2 C3 1.465(6) .
C3 C1 1.335(7) 2_665
C3 C4 1.452(6) .
C4 C5 1.380(6) .
C4 C9 1.419(7) .
C5 C6 1.392(7) .
C5 H5 0.9500 .
C6 C7 1.376(8) .
C6 H6 0.9500 .
C7 C8 1.408(7) .
C7 H7 0.9500 .
C8 C9 1.363(7) .
C8 H8 0.9500 .
C9 C10 1.489(6) .
C10 C11 1.483(6) .
C11 C16 1.394(6) .
C11 C12 1.407(7) .
C12 C13 1.399(7) .
C12 C17 1.508(7) .
C13 C14 1.360(7) .
C13 H13 0.9500 .
C14 C15 1.400(8) .
C14 C18 1.504(6) .
C15 C16 1.392(6) .
C15 H15 0.9500 .
C16 C19 1.502(8) .
C17 H17A 0.9800 .
C17 H17B 0.9800 .
C17 H17C 0.9800 .
C18 H18A 0.9800 .
C18 H18B 0.9800 .
C18 H18C 0.9800 .
C19 H19A 0.9800 .
C19 H19B 0.9800 .
C19 H19C 0.9800 .

loop_
_geom_torsion_atom_site_label_1
_geom_torsion_atom_site_label_2
_geom_torsion_atom_site_label_3
_geom_torsion_atom_site_label_4
_geom_torsion
_geom_torsion_site_symmetry_1
_geom_torsion_site_symmetry_4
C2 S1 C1 C3 -179.8(6) . 2_665
C2 S1 C1 C1 -0.8(5) . 2_665
C1 S1 C2 C10 -177.4(6) . .
C1 S1 C2 C3 0.7(4) . .
C10 C2 C3 C1 178.2(5) . 2_665
S1 C2 C3 C1 -0.4(6) . 2_665
C10 C2 C3 C4 -1.6(6) . .
S1 C2 C3 C4 179.7(3) . .
C1 C3 C4 C5 1.3(11) 2_665 .
C2 C3 C4 C5 -178.9(5) . .
C1 C3 C4 C9 -179.4(7) 2_665 .
C2 C3 C4 C9 0.3(5) . .
C9 C4 C5 C6 0.1(8) . .
C3 C4 C5 C6 179.3(5) . .
C4 C5 C6 C7 -0.5(8) . .
C5 C6 C7 C8 1.3(9) . .
C6 C7 C8 C9 -1.7(9) . .
C7 C8 C9 C4 1.3(8) . .
C7 C8 C9 C10 -179.7(5) . .
C5 C4 C9 C8 -0.6(8) . .
C3 C4 C9 C8 -179.9(5) . .
C5 C4 C9 C10 -179.8(5) . .
C3 C4 C9 C10 0.9(5) . .
C3 C2 C10 C11 -174.1(5) . .
S1 C2 C10 C11 4.0(10) . .
C3 C2 C10 C9 2.2(6) . .
S1 C2 C10 C9 -179.7(4) . .
C8 C9 C10 C2 179.0(6) . .
C4 C9 C10 C2 -1.9(6) . .
C8 C9 C10 C11 -4.5(9) . .
C4 C9 C10 C11 174.6(5) . .
C2 C10 C11 C16 -71.4(7) . .
C9 C10 C11 C16 112.9(5) . .
C2 C10 C11 C12 106.7(6) . .
C9 C10 C11 C12 -69.0(7) . .
C16 C11 C12 C13 -1.4(7) . .
C10 C11 C12 C13 -179.5(4) . .
C16 C11 C12 C17 175.6(5) . .
C10 C11 C12 C17 -2.5(7) . .
C11 C12 C13 C14 0.8(8) . .
C17 C12 C13 C14 -176.2(5) . .
C12 C13 C14 C15 0.5(8) . .
C12 C13 C14 C18 179.4(5) . .
C13 C14 C15 C16 -1.2(8) . .
C18 C14 C15 C16 179.8(5) . .
C14 C15 C16 C11 0.6(8) . .
C14 C15 C16 C19 -177.3(5) . .
C12 C11 C16 C15 0.7(7) . .
C10 C11 C16 C15 178.8(5) . .
C12 C11 C16 C19 178.6(5) . .
C10 C11 C16 C19 -3.4(7) . .
